data_1536484
loop_
_publ_author_name
'Kendrick, E.'
'Dann, S.'

_publ_section_title
;
 Synthesis properties and structure of ion exchanged hydrosodalite
;
_journal_name_full 'Journal of Solid State Chemistry'
_journal_page_first 1513
_journal_page_last 1519
_journal_volume 177
_journal_year 2004
_chemical_formula_sum 'Al6 H16 Na1.056 O32 Si6 Sr2.472'
_chemical_name_systematic 'Na1.056 Sr2.472 Al6 H16 Si6 O32'
_space_group_IT_number 218
_symmetry_space_group_name_Hall 'P -4n 2 3'
_symmetry_space_group_name_H-M 'P -4 3 n'
_cell_angle_alpha 90
_cell_angle_beta 90
_cell_angle_gamma 90
_cell_formula_units_Z 1
_cell_length_a 8.989
_cell_length_b 8.989
_cell_length_c 8.989
_cell_volume 726.330
_citation_journal_id_ASTM JSSCBI
_cod_data_source_file Kendrick_JSSCBI_2004_1270.cif
_cod_data_source_block H16Al6Na1.056O32Si6Sr2.472
_cod_original_cell_volume 726.3303
_cod_original_formula_sum 'H16 Al6 Na1.056 O32 Si6 Sr2.472'
_cod_database_code 1536484

loop_
_symmetry_equiv_pos_as_xyz
x,y,z
y+1/2,-x+1/2,-z+1/2
-x,-y,z
-y+1/2,x+1/2,-z+1/2
x,-y,-z
-y+1/2,-x+1/2,z+1/2
-x,y,-z
y+1/2,x+1/2,z+1/2
z,x,y
x+1/2,-z+1/2,-y+1/2
-z,-x,y
-x+1/2,z+1/2,-y+1/2
z,-x,-y
-x+1/2,-z+1/2,y+1/2
-z,x,-y
x+1/2,z+1/2,y+1/2
y,z,x
y,-z,-x
-z+1/2,-y+1/2,x+1/2
-y,z,-x
z+1/2,y+1/2,x+1/2
-y,-z,x
-z+1/2,y+1/2,-x+1/2
z+1/2,-y+1/2,-x+1/2

loop_
_atom_site_label
_atom_site_type_symbol
_atom_site_fract_x
_atom_site_fract_y
_atom_site_fract_z
_atom_site_occupancy
_atom_site_U_iso_or_equiv
Na1 Na+1 0.17337 0.17337 0.17337 0.132 0.0
O2 O-2 0.38896 0.38896 0.38896 1 0.0
Sr1 Sr+2 0.17337 0.17337 0.17337 0.309 0.0
Al1 Al+3 0.25 0 0.5 1 0.0
Si1 Si+4 0.25 0.5 0 1 0.0
O1 O-2 0.1439 0.1556 0.4703 1 0.0
